data_7129111
loop_
_publ_author_name
'Taylor, Lauren L. K.'
'Vitorica-Yrezabal, I\~nigo J'
'Borilovi\'c, Ivana'
'Tuna, Floriana'
'Riddell, Imogen A.'

_publ_section_title
;
 Self-assembly of a trigonal bipyramidal architecture with stabilisation
 of iron in three spin states.
;
_journal_issue 85
_journal_name_full 'Chemical communications (Cambridge, England)'
_journal_page_first 11252
_journal_page_last 11255
_journal_paper_doi 10.1039/d1cc04413c
_journal_volume 57
_journal_year 2021
_chemical_formula_moiety 'C19 H14 N4 O'
_chemical_formula_sum 'C19 H14 N4 O'
_chemical_formula_weight 314.34
_chemical_name_systematic IR-LT-ligand
_space_group_crystal_system triclinic
_space_group_IT_number 2
_space_group_name_Hall '-P 1'
_space_group_name_H-M_alt 'P -1'
_atom_sites_solution_hydrogens geom
_audit_creation_date 2019-08-01
_audit_creation_method
;
Olex2 1.2
(compiled 2018.05.29 svn.r3508 for OlexSys, GUI svn.r5506)
;
_audit_update_record
;
2019-09-09 deposited with the CCDC.	2021-08-16 downloaded from the CCDC.
;
_cell_angle_alpha 73.182(6)
_cell_angle_beta 87.767(6)
_cell_angle_gamma 68.261(8)
_cell_formula_units_Z 2
_cell_length_a 7.2185(6)
_cell_length_b 8.4349(7)
_cell_length_c 13.3131(7)
_cell_measurement_reflns_used 4573
_cell_measurement_temperature 100
_cell_measurement_theta_max 36.0200
_cell_measurement_theta_min 2.6200
_cell_volume 718.62(11)
_computing_cell_refinement 'CrysAlisPro 1.171.38.46 (Rigaku OD, 2015)'
_computing_data_collection 'CrysAlisPro 1.171.38.46 (Rigaku OD, 2015)'
_computing_data_reduction 'CrysAlisPro 1.171.38.46 (Rigaku OD, 2015)'
_computing_molecular_graphics 'Olex2 (Dolomanov et al., 2009)'
_computing_publication_material 'Olex2 (Dolomanov et al., 2009)'
_computing_structure_refinement 'ShelXL (Sheldrick, 2015)'
_computing_structure_solution 'SHELXT 2018/2 (Sheldrick, 2018)'
_diffrn_ambient_temperature 100
_diffrn_detector 'CCD plate'
_diffrn_measured_fraction_theta_full 0.992
_diffrn_measured_fraction_theta_max 0.868
_diffrn_measurement_details
;
List of Runs (angles in degrees, time in seconds):

  # Type    Start    End  Width  t~exp~   \w     \q     \k     \f   Frames
#--------------------------------------------------------------------------
  1  \w   -145.00  24.00   1.00    0.20    --   30.00   0.00   0.00  169
  2  \w   -145.00  24.00   1.00    0.20    --   30.00   0.00 120.00  169
  3  \w   -145.00  24.00   1.00    0.20    --   30.00   0.00 240.00  169
  4  \f      0.00 179.00   1.00    0.20   0.00   0.00   0.00    --   179
;
_diffrn_measurement_device 'abstract diffractometer'
_diffrn_measurement_device_type 'dectris-CrysAlisPro-abstract goniometer imported dectris images'
_diffrn_measurement_method '\w and \f scans'
_diffrn_orient_matrix_type 'CrysAlisPro convention (1999,Acta A55,543-557)'
_diffrn_orient_matrix_UB_11 0.0875879000
_diffrn_orient_matrix_UB_12 0.0137719000
_diffrn_orient_matrix_UB_13 -0.0120107000
_diffrn_orient_matrix_UB_21 0.0385686000
_diffrn_orient_matrix_UB_22 -0.0792180000
_diffrn_orient_matrix_UB_23 -0.0124953000
_diffrn_orient_matrix_UB_31 -0.0382001000
_diffrn_orient_matrix_UB_32 0.0448222000
_diffrn_orient_matrix_UB_33 -0.0513728000
_diffrn_radiation_monochromator synchrotron
_diffrn_radiation_probe x-ray
_diffrn_radiation_type Synchrotron
_diffrn_radiation_wavelength 0.6889
_diffrn_reflns_av_R_equivalents 0.0649
_diffrn_reflns_av_unetI/netI 0.0909
_diffrn_reflns_Laue_measured_fraction_full 0.992
_diffrn_reflns_Laue_measured_fraction_max 0.868
_diffrn_reflns_limit_h_max 12
_diffrn_reflns_limit_h_min -12
_diffrn_reflns_limit_k_max 14
_diffrn_reflns_limit_k_min -14
_diffrn_reflns_limit_l_max 21
_diffrn_reflns_limit_l_min -22
_diffrn_reflns_number 15467
_diffrn_reflns_point_group_measured_fraction_full 0.992
_diffrn_reflns_point_group_measured_fraction_max 0.868
_diffrn_reflns_theta_full 24.415
_diffrn_reflns_theta_max 36.157
_diffrn_reflns_theta_min 1.553
_diffrn_source synchrotron
_exptl_absorpt_coefficient_mu 0.089
_exptl_absorpt_correction_T_max 1.00000
_exptl_absorpt_correction_T_min 0.36677
_exptl_absorpt_correction_type multi-scan
_exptl_absorpt_process_details
;
CrysAlisPro 1.171.38.46 (Rigaku Oxford Diffraction, 2015)
Empirical absorption correction using spherical harmonics,
 implemented in SCALE3 ABSPACK scaling algorithm.
;
_exptl_crystal_colour 'clear brownish colourless'
_exptl_crystal_colour_lustre clear
_exptl_crystal_colour_modifier brownish
_exptl_crystal_colour_primary colourless
_exptl_crystal_density_diffrn 1.453
_exptl_crystal_description block
_exptl_crystal_F_000 328
_exptl_crystal_size_max 0.2
_exptl_crystal_size_mid 0.2
_exptl_crystal_size_min 0.1
_refine_diff_density_max 0.669
_refine_diff_density_min -0.462
_refine_diff_density_rms 0.081
_refine_ls_extinction_method none
_refine_ls_goodness_of_fit_ref 0.976
_refine_ls_hydrogen_treatment constr
_refine_ls_matrix_type full
_refine_ls_number_parameters 218
_refine_ls_number_reflns 6580
_refine_ls_number_restraints 0
_refine_ls_restrained_S_all 0.976
_refine_ls_R_factor_all 0.1111
_refine_ls_R_factor_gt 0.0735
_refine_ls_shift/su_max 0.000
_refine_ls_shift/su_mean 0.000
_refine_ls_structure_factor_coef Fsqd
_refine_ls_weighting_details 'w=1/[\s^2^(Fo^2^)+(0.1140P)^2^] where P=(Fo^2^+2Fc^2^)/3'
_refine_ls_weighting_scheme calc
_refine_ls_wR_factor_gt 0.1884
_refine_ls_wR_factor_ref 0.2089
_reflns_Friedel_coverage 0.000
_reflns_number_gt 4030
_reflns_number_total 6580
_reflns_threshold_expression 'I > 2\s(I)'
_cod_data_source_file d1cc04413c2.cif
_cod_data_source_block m_ir_lt_040138_c1_col1_
_cod_depositor_comments 'Adding full bibliography for 7129106--7129112.cif.'
_cod_original_cell_volume 718.63(11)
_cod_database_code 7129111
_shelx_shelxl_version_number 2018/3
_shelx_space_group_comment
;
The symmetry employed for this shelxl refinement is uniquely defined
by the following loop, which should always be used as a source of
symmetry information in preference to the above space-group names.
They are only intended as comments.
;
_shelx_estimated_absorpt_t_max 0.991
_shelx_estimated_absorpt_t_min 0.982
_reflns_odcompleteness_completeness 86.83
_reflns_odcompleteness_iscentric 1
_reflns_odcompleteness_theta 36.16
_olex2_refinement_description
;
1. Fixed Uiso
 At 1.2 times of:
  All C(H) groups
 At 1.5 times of:
  All C(H,H,H) groups
2.a Aromatic/amide H refined with riding coordinates:
 C00A(H00A), C00C(H00C), C00E(H00E), C00F(H00F), C00G(H00G), C00H(H00H),
 C00I(H00I), C00K(H00K), C00M(H00M), C00N(H00N), C00O(H00O)
2.b Idealised Me refined as rotating group:
 C00J(H00B,H00D,H00J)
;
_olex2_submission_original_sample_id IR-LT-ligand
_olex2_submission_special_instructions 'No special instructions were received'
_oxdiff_exptl_absorpt_empirical_details
;
Empirical correction (ABSPACK) includes:
- Absorption correction using spherical harmonics
- Frame scaling
;
_oxdiff_exptl_absorpt_empirical_full_max 4.252
_oxdiff_exptl_absorpt_empirical_full_min 0.505

loop_
_space_group_symop_operation_xyz
'x, y, z'
'-x, -y, -z'

loop_
_atom_site_label
_atom_site_type_symbol
_atom_site_fract_x
_atom_site_fract_y
_atom_site_fract_z
_atom_site_U_iso_or_equiv
_atom_site_adp_type
_atom_site_occupancy
_atom_site_site_symmetry_order
_atom_site_calc_flag
_atom_site_refinement_flags_posn
_atom_site_refinement_flags_adp
_atom_site_refinement_flags_occupancy
_atom_site_disorder_assembly
_atom_site_disorder_group
O001 O 0.16809(19) 1.42817(15) 0.13129(9) 0.0381(3) Uani 1 1 d . . . . .
N002 N 0.28518(17) 0.15553(15) 0.75906(8) 0.0215(2) Uani 1 1 d . . . . .
N003 N 0.29021(17) 0.01866(15) 0.63589(8) 0.0217(2) Uani 1 1 d . . . . .
N004 N 0.17815(17) 0.48544(15) 0.59237(8) 0.0222(2) Uani 1 1 d . . . . .
N005 N 0.20017(19) 0.99087(16) 0.16135(9) 0.0266(3) Uani 1 1 d . . . . .
C006 C 0.2948(2) -0.01414(17) 0.81269(10) 0.0208(2) Uani 1 1 d . . . . .
C007 C 0.2824(2) 0.16698(18) 0.65354(9) 0.0208(2) Uani 1 1 d . . . . .
C008 C 0.2972(2) -0.09733(18) 0.73522(9) 0.0209(2) Uani 1 1 d . . . . .
C009 C 0.23473(19) 0.64168(18) 0.41776(10) 0.0206(2) Uani 1 1 d . . . . .
C00A C 0.3248(2) 0.47897(18) 0.39662(10) 0.0226(3) Uani 1 1 d . . . . .
H00A H 0.373623 0.476030 0.329620 0.027 Uiso 1 1 calc R . . . .
C00B C 0.2684(2) 0.33048(18) 0.57057(10) 0.0204(2) Uani 1 1 d . . . . .
C00C C 0.1632(2) 0.63505(18) 0.51776(10) 0.0219(3) Uani 1 1 d . . . . .
H00C H 0.099593 0.744999 0.533354 0.026 Uiso 1 1 calc R . . . .
C00D C 0.2174(2) 0.81466(18) 0.34229(10) 0.0214(3) Uani 1 1 d . . . . .
C00E C 0.3433(2) 0.32145(18) 0.47287(10) 0.0219(3) Uani 1 1 d . . . . .
H00E H 0.405508 0.209624 0.459300 0.026 Uiso 1 1 calc R . . . .
C00F C 0.3010(2) -0.27143(17) 0.76542(10) 0.0226(3) Uani 1 1 d . . . . .
H00F H 0.299587 -0.330308 0.714631 0.027 Uiso 1 1 calc R . . . .
C00G C 0.2112(2) 0.95854(18) 0.37573(10) 0.0229(3) Uani 1 1 d . . . . .
H00G H 0.217425 0.947446 0.448710 0.027 Uiso 1 1 calc R . . . .
C00H C 0.2087(2) 0.83991(19) 0.23347(10) 0.0240(3) Uani 1 1 d . . . . .
H00H H 0.208993 0.744022 0.209618 0.029 Uiso 1 1 calc R . . . .
C00I C 0.2977(2) -0.09653(18) 0.91988(10) 0.0240(3) Uani 1 1 d . . . . .
H00I H 0.295108 -0.036959 0.970846 0.029 Uiso 1 1 calc R . . . .
C00J C 0.2884(2) 0.28479(19) 0.81050(10) 0.0256(3) Uani 1 1 d . . . . .
H00B H 0.151010 0.359395 0.818648 0.038 Uiso 1 1 calc GR . . . .
H00D H 0.355140 0.360438 0.767613 0.038 Uiso 1 1 calc GR . . . .
H00J H 0.361311 0.221748 0.879939 0.038 Uiso 1 1 calc GR . . . .
C00K C 0.3045(2) -0.26899(19) 0.94793(11) 0.0253(3) Uani 1 1 d . . . . .
H00K H 0.307724 -0.331065 1.020241 0.030 Uiso 1 1 calc R . . . .
C00L C 0.1922(2) 1.12632(19) 0.19609(10) 0.0248(3) Uani 1 1 d . . . . .
C00M C 0.3067(2) -0.35509(18) 0.87175(10) 0.0245(3) Uani 1 1 d . . . . .
H00M H 0.312424 -0.474554 0.894026 0.029 Uiso 1 1 calc R . . . .
C00N C 0.1958(2) 1.11735(19) 0.30197(10) 0.0239(3) Uani 1 1 d . . . . .
H00N H 0.187945 1.217917 0.323062 0.029 Uiso 1 1 calc R . . . .
C00O C 0.1778(2) 1.2933(2) 0.11385(12) 0.0321(3) Uani 1 1 d . . . . .
H00O H 0.176079 1.293703 0.042466 0.039 Uiso 1 1 calc R . . . .

loop_
_atom_site_aniso_label
_atom_site_aniso_U_11
_atom_site_aniso_U_22
_atom_site_aniso_U_33
_atom_site_aniso_U_23
_atom_site_aniso_U_13
_atom_site_aniso_U_12
O001 0.0441(7) 0.0272(6) 0.0381(6) -0.0022(5) 0.0142(5) -0.0147(5)
N002 0.0279(6) 0.0196(5) 0.0153(4) -0.0014(4) 0.0023(4) -0.0099(4)
N003 0.0241(5) 0.0223(5) 0.0172(5) -0.0027(4) 0.0044(4) -0.0098(4)
N004 0.0244(6) 0.0215(5) 0.0184(5) -0.0026(4) 0.0043(4) -0.0088(4)
N005 0.0313(6) 0.0269(6) 0.0179(5) -0.0017(4) 0.0058(4) -0.0108(5)
C006 0.0247(6) 0.0187(5) 0.0165(5) -0.0017(4) 0.0030(4) -0.0081(5)
C007 0.0216(6) 0.0236(6) 0.0148(5) -0.0018(4) 0.0032(4) -0.0088(5)
C008 0.0230(6) 0.0220(6) 0.0159(5) -0.0032(4) 0.0031(4) -0.0084(5)
C009 0.0200(6) 0.0234(6) 0.0157(5) -0.0010(4) 0.0017(4) -0.0088(5)
C00A 0.0240(6) 0.0267(6) 0.0169(5) -0.0038(5) 0.0049(4) -0.0116(5)
C00B 0.0211(6) 0.0217(6) 0.0158(5) -0.0009(4) 0.0015(4) -0.0086(5)
C00C 0.0247(6) 0.0215(6) 0.0164(5) -0.0015(4) 0.0033(4) -0.0084(5)
C00D 0.0210(6) 0.0232(6) 0.0164(5) -0.0007(5) 0.0034(4) -0.0085(5)
C00E 0.0237(6) 0.0225(6) 0.0185(5) -0.0044(5) 0.0038(4) -0.0091(5)
C00F 0.0248(7) 0.0223(6) 0.0198(6) -0.0045(5) 0.0032(5) -0.0092(5)
C00G 0.0236(6) 0.0257(6) 0.0166(5) -0.0019(5) 0.0024(4) -0.0096(5)
C00H 0.0270(7) 0.0253(6) 0.0169(5) -0.0027(5) 0.0039(5) -0.0097(5)
C00I 0.0300(7) 0.0242(6) 0.0164(5) -0.0032(5) 0.0029(5) -0.0111(5)
C00J 0.0329(7) 0.0246(6) 0.0201(6) -0.0056(5) 0.0029(5) -0.0125(6)
C00K 0.0304(7) 0.0246(6) 0.0181(6) -0.0015(5) 0.0015(5) -0.0108(5)
C00L 0.0262(7) 0.0241(6) 0.0201(6) -0.0007(5) 0.0067(5) -0.0099(5)
C00M 0.0292(7) 0.0215(6) 0.0211(6) -0.0018(5) 0.0030(5) -0.0112(5)
C00N 0.0252(7) 0.0232(6) 0.0210(6) -0.0019(5) 0.0036(5) -0.0100(5)
C00O 0.0362(8) 0.0275(7) 0.0253(7) 0.0008(6) 0.0110(6) -0.0112(6)

loop_
_atom_type_symbol
_atom_type_description
_atom_type_scat_dispersion_real
_atom_type_scat_dispersion_imag
_atom_type_scat_source
C C 0.0030 0.0010 'International Tables Vol C Tables 4.2.6.8 and 6.1.1.4'
H H 0.0000 0.0000 'International Tables Vol C Tables 4.2.6.8 and 6.1.1.4'
N N 0.0060 0.0030 'International Tables Vol C Tables 4.2.6.8 and 6.1.1.4'
O O 0.0110 0.0060 'International Tables Vol C Tables 4.2.6.8 and 6.1.1.4'

loop_
_geom_angle_atom_site_label_1
_geom_angle_atom_site_label_2
_geom_angle_atom_site_label_3
_geom_angle
_geom_angle_site_symmetry_1
_geom_angle_site_symmetry_3
_geom_angle_publ_flag
C006 N002 C007 106.24(11) . . ?
C006 N002 C00J 123.65(11) . . ?
C007 N002 C00J 130.05(11) . . ?
C007 N003 C008 104.63(11) . . ?
C00C N004 C00B 117.73(11) . . ?
C00L N005 C00H 117.22(12) . . ?
N002 C006 C008 105.66(11) . . ?
N002 C006 C00I 130.87(13) . . ?
C00I C006 C008 123.46(12) . . ?
N002 C007 C00B 122.46(12) . . ?
N003 C007 N002 113.24(11) . . ?
N003 C007 C00B 124.29(11) . . ?
N003 C008 C006 110.24(11) . . ?
N003 C008 C00F 130.50(12) . . ?
C00F C008 C006 119.24(12) . . ?
C00A C009 C00C 116.47(12) . . ?
C00A C009 C00D 123.39(11) . . ?
C00C C009 C00D 120.12(12) . . ?
C00E C00A C009 120.17(12) . . ?
N004 C00B C007 116.97(11) . . ?
N004 C00B C00E 122.54(12) . . ?
C00E C00B C007 120.48(12) . . ?
N004 C00C C009 124.58(13) . . ?
C00G C00D C009 121.75(11) . . ?
C00G C00D C00H 117.24(12) . . ?
C00H C00D C009 121.00(13) . . ?
C00A C00E C00B 118.50(13) . . ?
C00M C00F C008 117.67(13) . . ?
C00N C00G C00D 119.52(12) . . ?
N005 C00H C00D 123.88(13) . . ?
C00K C00I C006 116.30(13) . . ?
C00I C00K C00M 121.29(13) . . ?
N005 C00L C00N 123.75(12) . . ?
N005 C00L C00O 115.84(13) . . ?
C00N C00L C00O 120.42(14) . . ?
C00F C00M C00K 122.03(13) . . ?
C00G C00N C00L 118.34(13) . . ?
O001 C00O C00L 124.54(15) . . ?

loop_
_geom_bond_atom_site_label_1
_geom_bond_atom_site_label_2
_geom_bond_distance
_geom_bond_site_symmetry_2
_geom_bond_publ_flag
O001 C00O 1.202(2) . ?
N002 C006 1.3790(16) . ?
N002 C007 1.3804(17) . ?
N002 C00J 1.4528(18) . ?
N003 C007 1.3193(17) . ?
N003 C008 1.3888(16) . ?
N004 C00B 1.3384(18) . ?
N004 C00C 1.3315(16) . ?
N005 C00H 1.3364(17) . ?
N005 C00L 1.3333(19) . ?
C006 C008 1.4017(19) . ?
C006 C00I 1.3920(17) . ?
C007 C00B 1.4683(18) . ?
C008 C00F 1.3959(18) . ?
C009 C00A 1.3906(19) . ?
C009 C00C 1.4024(18) . ?
C009 C00D 1.4766(18) . ?
C00A C00E 1.3827(18) . ?
C00B C00E 1.4008(18) . ?
C00D C00G 1.3941(19) . ?
C00D C00H 1.4024(18) . ?
C00F C00M 1.3814(18) . ?
C00G C00N 1.3815(18) . ?
C00I C00K 1.3755(19) . ?
C00K C00M 1.404(2) . ?
C00L C00N 1.390(2) . ?
C00L C00O 1.4837(19) . ?
